data_7212800
loop_
_publ_author_name
'Wang, Shuang'
'Zang, Hongying'
'Sun, Chunyi'
'Xu, Guangjuan'
'Wang, Xinlong'
'Shao, Kuizhan'
'Lan, Yaqian'
'Su, Zhongmin'

_publ_section_title
;
 Anion-directed genuine meso-helical supramolecular isomers of two 1D
 Ag(i) complexes based on arene-linked bis(pyrazolyl)methane ligands
;
_journal_issue 11
_journal_name_full CrystEngComm
_journal_page_first 3458
_journal_paper_doi 10.1039/c0ce00137f
_journal_volume 12
_journal_year 2010
_chemical_formula_moiety 'C20 H18 Ag N9 O3'
_chemical_formula_sum 'C20 H18 Ag N9 O3'
_chemical_formula_weight 540.30
_chemical_name_systematic
;
?
;
_space_group_IT_number 14
_symmetry_cell_setting monoclinic
_symmetry_space_group_name_Hall '-P 2yn'
_symmetry_space_group_name_H-M 'P 1 21/n 1'
_atom_sites_solution_hydrogens geom
_atom_sites_solution_primary direct
_atom_sites_solution_secondary difmap
_audit_creation_method SHELXL-97
_cell_angle_alpha 90.000(5)
_cell_angle_beta 91.470(5)
_cell_angle_gamma 90.000(5)
_cell_formula_units_Z 4
_cell_length_a 9.155(5)
_cell_length_b 20.337(5)
_cell_length_c 11.698(5)
_cell_measurement_reflns_used 'total reflection'
_cell_measurement_temperature 293(2)
_cell_measurement_theta_max 26.04
_cell_measurement_theta_min 1.33
_cell_volume 2177.3(16)
_computing_cell_refinement 'Bruker SMART'
_computing_data_collection 'Bruker SMART'
_computing_data_reduction 'Bruker SMART'
_computing_molecular_graphics 'Bruker SHELXTL'
_computing_publication_material 'Bruker SHELXTL'
_computing_structure_refinement 'SHELXL-97 (Sheldrick, 1997)'
_computing_structure_solution 'SHELXS-97 (Sheldrick, 1990)'
_diffrn_ambient_temperature 293(2)
_diffrn_measured_fraction_theta_full 0.916
_diffrn_measured_fraction_theta_max 0.916
_diffrn_measurement_device_type 'Bruker SMART APEX II CCD area-detector'
_diffrn_measurement_method '\f and \w scans'
_diffrn_radiation_monochromator graphite
_diffrn_radiation_source 'fine-focus sealed tube'
_diffrn_radiation_type MoK\a
_diffrn_radiation_wavelength 0.71069
_diffrn_reflns_av_R_equivalents 0.1022
_diffrn_reflns_av_sigmaI/netI 0.1119
_diffrn_reflns_limit_h_max 6
_diffrn_reflns_limit_h_min -10
_diffrn_reflns_limit_k_max 24
_diffrn_reflns_limit_k_min -8
_diffrn_reflns_limit_l_max 13
_diffrn_reflns_limit_l_min -9
_diffrn_reflns_number 5507
_diffrn_reflns_theta_full 24.99
_diffrn_reflns_theta_max 24.99
_diffrn_reflns_theta_min 2.00
_diffrn_standards_interval_time 0
_diffrn_standards_number 0
_exptl_absorpt_coefficient_mu 0.969
_exptl_absorpt_correction_T_max 0.793
_exptl_absorpt_correction_T_min 0.665
_exptl_absorpt_correction_type multi-scan
_exptl_absorpt_process_details 'SADABS (Sheldrick, 1996)'
_exptl_crystal_colour colorless
_exptl_crystal_density_diffrn 1.648
_exptl_crystal_density_method 'not measured'
_exptl_crystal_description block
_exptl_crystal_F_000 1088
_exptl_crystal_size_max 0.48
_exptl_crystal_size_mid 0.36
_exptl_crystal_size_min 0.24
_refine_diff_density_max 1.090
_refine_diff_density_min -0.812
_refine_diff_density_rms 0.112
_refine_ls_extinction_method none
_refine_ls_goodness_of_fit_ref 0.971
_refine_ls_hydrogen_treatment constr
_refine_ls_matrix_type full
_refine_ls_number_parameters 298
_refine_ls_number_reflns 3511
_refine_ls_number_restraints 0
_refine_ls_restrained_S_all 0.971
_refine_ls_R_factor_all 0.1516
_refine_ls_R_factor_gt 0.0721
_refine_ls_shift/su_max 0.025
_refine_ls_shift/su_mean 0.004
_refine_ls_structure_factor_coef Fsqd
_refine_ls_weighting_details 'calc w=1/[\s^2^(Fo^2^)+(0.1074P)^2^+7.1167P] where P=(Fo^2^+2Fc^2^)/3'
_refine_ls_weighting_scheme calc
_refine_ls_wR_factor_gt 0.1757
_refine_ls_wR_factor_ref 0.2302
_reflns_number_gt 1790
_reflns_number_total 3511
_reflns_threshold_expression >2sigma(I)
_cod_data_source_file c0ce00137f.txt
_cod_data_source_block 11
_cod_depositor_comments
;
The following automatic conversions were performed:

'_symmetry_cell_setting' value 'Monoclinic' changed to 'monoclinic'
according to /home/saulius/struct/CIF-dictionaries/cif_core.dic
dictionary named 'cif_core.dic' version 2.4.2 from 2011-04-26.

Automatic conversion script
Id: cif_fix_values 1891 2012-01-12 08:04:46Z andrius 
;
_cod_original_sg_symbol_H-M 'P2(1)/n '
_cod_database_code 7212800

loop_
_symmetry_equiv_pos_as_xyz
'x, y, z'
'-x+1/2, y+1/2, -z+1/2'
'-x, -y, -z'
'x-1/2, -y-1/2, z-1/2'

loop_
_atom_site_label
_atom_site_type_symbol
_atom_site_fract_x
_atom_site_fract_y
_atom_site_fract_z
_atom_site_U_iso_or_equiv
_atom_site_adp_type
_atom_site_occupancy
_atom_site_symmetry_multiplicity
_atom_site_calc_flag
_atom_site_refinement_flags
Ag1 Ag 0.70967(10) 0.15870(5) 0.47078(7) 0.0680(4) Uani 1 1 d .
N5 N 0.8360(9) 0.1091(4) 0.7167(6) 0.047(2) Uani 1 1 d .
C17 C 0.9743(9) 0.1095(5) 0.6602(7) 0.042(2) Uani 1 1 d .
H17 H 1.0486 0.0994 0.7195 0.051 Uiso 1 1 calc R
N8 N 0.9295(9) 0.2018(4) 0.5318(7) 0.053(2) Uani 1 1 d .
N6 N 0.7095(8) 0.1181(4) 0.6565(6) 0.050(2) Uani 1 1 d .
N2 N 0.7499(9) 0.1128(5) 0.2864(7) 0.056(2) Uani 1 1 d .
N7 N 1.0105(8) 0.1732(4) 0.6170(7) 0.048(2) Uani 1 1 d .
C7 C 0.4977(10) 0.0776(5) 0.2909(7) 0.048(2) Uani 1 1 d .
H7 H 0.4320 0.0533 0.2386 0.058 Uiso 1 1 calc R
C20 C 0.9615(10) -0.0618(5) 0.5344(8) 0.054(3) Uani 1 1 d .
H20 H 0.9336 -0.1035 0.5580 0.065 Uiso 1 1 calc R
N1 N 0.6381(8) 0.0799(4) 0.2369(6) 0.047(2) Uani 1 1 d .
C9 C 0.6029(10) -0.0109(5) 0.4188(7) 0.046(2) Uani 1 1 d .
H9 H 0.6725 -0.0193 0.3641 0.056 Uiso 1 1 calc R
C10 C 0.6005(9) -0.0494(5) 0.5171(7) 0.043(2) Uani 1 1 d .
H10 H 0.6700 -0.0823 0.5278 0.052 Uiso 1 1 calc R
N3 N 0.4346(9) 0.1415(4) 0.3042(6) 0.049(2) Uani 1 1 d .
C18 C 0.9823(10) 0.0534(5) 0.5720(8) 0.045(2) Uani 1 1 d .
N4 N 0.4899(9) 0.1841(4) 0.3840(6) 0.051(2) Uani 1 1 d .
C8 C 0.5035(9) 0.0395(5) 0.4010(7) 0.041(2) Uani 1 1 d .
C19 C 0.9459(10) -0.0089(5) 0.6068(8) 0.050(2) Uani 1 1 d .
H19 H 0.9104 -0.0155 0.6797 0.061 Uiso 1 1 calc R
C6 C 0.8591(12) 0.1027(6) 0.2166(9) 0.066(3) Uani 1 1 d .
H6 H 0.9519 0.1205 0.2279 0.080 Uiso 1 1 calc R
C16 C 0.6061(11) 0.1125(5) 0.7334(9) 0.057(3) Uani 1 1 d .
H16 H 0.5064 0.1164 0.7175 0.068 Uiso 1 1 calc R
C2 C 0.2931(12) 0.2267(6) 0.2982(9) 0.066(3) Uani 1 1 d .
H2 H 0.2183 0.2560 0.2797 0.079 Uiso 1 1 calc R
C11 C 1.1237(11) 0.2129(6) 0.6510(9) 0.062(3) Uani 1 1 d .
H11 H 1.1938 0.2040 0.7078 0.075 Uiso 1 1 calc R
C12 C 1.1142(13) 0.2681(6) 0.5860(9) 0.067(3) Uani 1 1 d .
H12 H 1.1758 0.3044 0.5890 0.080 Uiso 1 1 calc R
C14 C 0.8148(13) 0.0984(6) 0.8285(8) 0.061(3) Uani 1 1 d .
H14 H 0.8862 0.0915 0.8852 0.073 Uiso 1 1 calc R
O3 O 0.8459(12) 0.4182(5) 0.5125(8) 0.103(3) Uani 1 1 d .
N9 N 0.7401(12) 0.3989(6) 0.4536(11) 0.079(3) Uani 1 1 d .
C13 C 0.9948(12) 0.2590(5) 0.5149(10) 0.061(3) Uani 1 1 d .
H13 H 0.9630 0.2896 0.4607 0.073 Uiso 1 1 calc R
C1 C 0.3136(10) 0.1668(6) 0.2503(8) 0.054(3) Uani 1 1 d .
H1 H 0.2569 0.1471 0.1928 0.064 Uiso 1 1 calc R
C5 C 0.8208(14) 0.0632(7) 0.1259(9) 0.076(4) Uani 1 1 d .
H5 H 0.8799 0.0496 0.0669 0.091 Uiso 1 1 calc R
C3 C 0.4024(13) 0.2362(6) 0.3785(9) 0.065(3) Uani 1 1 d .
H3 H 0.4138 0.2739 0.4230 0.078 Uiso 1 1 calc R
C15 C 0.6680(14) 0.0998(6) 0.8416(9) 0.067(3) Uani 1 1 d .
H15 H 0.6184 0.0936 0.9091 0.080 Uiso 1 1 calc R
C4 C 0.6786(15) 0.0483(6) 0.1405(8) 0.069(3) Uani 1 1 d .
H4 H 0.6200 0.0216 0.0937 0.083 Uiso 1 1 calc R
O1 O 0.7613(13) 0.3858(6) 0.3536(9) 0.126(4) Uani 1 1 d .
O2 O 0.6247(12) 0.3933(7) 0.4959(13) 0.162(6) Uani 1 1 d .

loop_
_atom_site_aniso_label
_atom_site_aniso_U_11
_atom_site_aniso_U_22
_atom_site_aniso_U_33
_atom_site_aniso_U_23
_atom_site_aniso_U_13
_atom_site_aniso_U_12
Ag1 0.0741(7) 0.0787(7) 0.0502(5) -0.0016(5) -0.0176(4) -0.0010(5)
N5 0.063(5) 0.050(5) 0.028(4) -0.014(4) 0.004(4) 0.000(4)
C17 0.043(5) 0.048(6) 0.036(5) 0.007(4) -0.004(4) -0.007(5)
N8 0.066(6) 0.041(5) 0.050(5) 0.001(4) -0.005(4) 0.003(4)
N6 0.043(5) 0.068(6) 0.039(4) -0.010(4) -0.008(4) -0.002(4)
N2 0.047(5) 0.081(7) 0.041(4) 0.006(4) 0.006(4) -0.004(5)
N7 0.049(5) 0.049(5) 0.047(5) -0.007(4) 0.005(4) -0.003(4)
C7 0.050(6) 0.063(7) 0.032(5) -0.002(5) 0.000(4) 0.004(5)
C20 0.048(6) 0.053(6) 0.062(7) 0.009(5) 0.010(5) 0.002(5)
N1 0.053(5) 0.055(5) 0.032(4) 0.004(4) -0.001(4) 0.008(4)
C9 0.048(5) 0.053(6) 0.039(5) 0.004(4) 0.005(4) 0.000(5)
C10 0.040(5) 0.047(6) 0.043(5) 0.012(4) 0.000(4) 0.009(4)
N3 0.052(5) 0.061(6) 0.033(4) 0.005(4) 0.000(4) 0.016(4)
C18 0.040(5) 0.053(6) 0.042(5) 0.000(5) -0.001(4) 0.006(5)
N4 0.067(5) 0.048(5) 0.038(4) 0.001(4) 0.008(4) 0.007(4)
C8 0.035(5) 0.047(6) 0.040(5) 0.003(4) -0.005(4) 0.001(4)
C19 0.060(6) 0.056(6) 0.036(5) 0.006(5) 0.006(4) 0.002(5)
C6 0.050(6) 0.101(10) 0.048(6) 0.015(7) 0.007(5) 0.013(6)
C16 0.052(6) 0.060(7) 0.059(7) -0.010(5) 0.013(5) -0.004(5)
C2 0.067(8) 0.071(8) 0.060(7) 0.018(6) 0.003(6) 0.020(6)
C11 0.053(6) 0.086(9) 0.048(6) -0.014(6) 0.007(5) -0.009(6)
C12 0.087(9) 0.054(7) 0.060(7) -0.015(6) 0.017(6) -0.021(7)
C14 0.071(8) 0.069(8) 0.042(6) -0.001(5) -0.001(5) 0.003(6)
O3 0.127(8) 0.099(7) 0.081(6) 0.024(6) -0.024(6) -0.014(7)
N9 0.071(8) 0.077(8) 0.087(8) 0.008(6) -0.019(7) 0.010(6)
C13 0.070(7) 0.048(7) 0.065(7) -0.011(5) 0.013(6) -0.008(6)
C1 0.048(6) 0.068(7) 0.045(5) 0.022(5) 0.003(5) 0.002(5)
C5 0.086(9) 0.097(10) 0.047(7) 0.024(7) 0.029(6) 0.038(8)
C3 0.086(8) 0.058(7) 0.051(6) 0.007(5) 0.010(6) 0.009(7)
C15 0.087(9) 0.069(8) 0.045(6) 0.000(6) 0.015(6) -0.009(7)
C4 0.106(10) 0.072(8) 0.032(5) 0.001(5) 0.008(6) 0.028(7)
O1 0.141(10) 0.153(11) 0.083(7) -0.037(7) -0.018(7) -0.002(8)
O2 0.061(7) 0.207(15) 0.219(15) 0.044(12) 0.033(8) 0.011(8)

loop_
_atom_type_symbol
_atom_type_description
_atom_type_scat_dispersion_real
_atom_type_scat_dispersion_imag
_atom_type_scat_source
C C 0.0033 0.0016 'International Tables Vol C Tables 4.2.6.8 and 6.1.1.4'
H H 0.0000 0.0000 'International Tables Vol C Tables 4.2.6.8 and 6.1.1.4'
N N 0.0061 0.0033 'International Tables Vol C Tables 4.2.6.8 and 6.1.1.4'
O O 0.0106 0.0060 'International Tables Vol C Tables 4.2.6.8 and 6.1.1.4'
Ag Ag -0.8971 1.1015 'International Tables Vol C Tables 4.2.6.8 and 6.1.1.4'

loop_
_geom_angle_atom_site_label_1
_geom_angle_atom_site_label_2
_geom_angle_atom_site_label_3
_geom_angle
_geom_angle_site_symmetry_1
_geom_angle_site_symmetry_3
N4 Ag1 N8 143.7(3) . .
N4 Ag1 N6 118.2(3) . .
N8 Ag1 N6 82.3(3) . .
N4 Ag1 N2 80.9(3) . .
N8 Ag1 N2 106.0(3) . .
N6 Ag1 N2 135.2(3) . .
N6 N5 C14 112.7(8) . .
N6 N5 C17 120.7(7) . .
C14 N5 C17 126.6(9) . .
N7 C17 N5 112.3(8) . .
N7 C17 C18 114.7(7) . .
N5 C17 C18 111.1(7) . .
N7 C17 H17 106.0 . .
N5 C17 H17 106.0 . .
C18 C17 H17 106.0 . .
C13 N8 N7 104.2(9) . .
C13 N8 Ag1 133.2(8) . .
N7 N8 Ag1 121.6(6) . .
C16 N6 N5 104.5(8) . .
C16 N6 Ag1 133.0(7) . .
N5 N6 Ag1 120.9(6) . .
C6 N2 N1 103.7(9) . .
C6 N2 Ag1 139.0(8) . .
N1 N2 Ag1 116.8(5) . .
N8 N7 C11 110.9(8) . .
N8 N7 C17 121.3(8) . .
C11 N7 C17 127.8(9) . .
N3 C7 N1 112.6(8) . .
N3 C7 C8 112.3(7) . .
N1 C7 C8 112.2(7) . .
N3 C7 H7 106.4 . .
N1 C7 H7 106.4 . .
C8 C7 H7 106.4 . .
C18 C20 C19 120.6(9) 3_756 .
C18 C20 H20 119.7 3_756 .
C19 C20 H20 119.7 . .
N2 N1 C4 111.9(9) . .
N2 N1 C7 120.3(7) . .
C4 N1 C7 127.6(10) . .
C8 C9 C10 121.1(8) . .
C8 C9 H9 119.4 . .
C10 C9 H9 119.4 . .
C8 C10 C9 121.1(8) 3_656 .
C8 C10 H10 119.4 3_656 .
C9 C10 H10 119.4 . .
N4 N3 C1 111.1(8) . .
N4 N3 C7 120.6(8) . .
C1 N3 C7 128.2(9) . .
C19 C18 C20 118.9(9) . 3_756
C19 C18 C17 117.9(8) . .
C20 C18 C17 122.8(9) 3_756 .
C3 N4 N3 105.2(9) . .
C3 N4 Ag1 136.3(8) . .
N3 N4 Ag1 117.8(6) . .
C9 C8 C10 117.7(8) . 3_656
C9 C8 C7 121.3(8) . .
C10 C8 C7 120.6(8) 3_656 .
C18 C19 C20 120.5(8) . .
C18 C19 H19 119.8 . .
C20 C19 H19 119.8 . .
N2 C6 C5 112.7(11) . .
N2 C6 H6 123.6 . .
C5 C6 H6 123.6 . .
N6 C16 C15 110.5(10) . .
N6 C16 H16 124.7 . .
C15 C16 H16 124.7 . .
C1 C2 C3 107.8(11) . .
C1 C2 H2 126.1 . .
C3 C2 H2 126.1 . .
N7 C11 C12 106.7(10) . .
N7 C11 H11 126.6 . .
C12 C11 H11 126.6 . .
C11 C12 C13 105.6(11) . .
C11 C12 H12 127.2 . .
C13 C12 H12 127.2 . .
N5 C14 C15 105.9(9) . .
N5 C14 H14 127.0 . .
C15 C14 H14 127.0 . .
O2 N9 O1 123.0(14) . .
O2 N9 O3 119.5(14) . .
O1 N9 O3 117.5(12) . .
N8 C13 C12 112.6(11) . .
N8 C13 H13 123.7 . .
C12 C13 H13 123.7 . .
N3 C1 C2 105.5(10) . .
N3 C1 H1 127.2 . .
C2 C1 H1 127.2 . .
C4 C5 C6 105.2(10) . .
C4 C5 H5 127.4 . .
C6 C5 H5 127.4 . .
N4 C3 C2 110.4(11) . .
N4 C3 H3 124.8 . .
C2 C3 H3 124.8 . .
C14 C15 C16 106.3(9) . .
C14 C15 H15 126.8 . .
C16 C15 H15 126.8 . .
C5 C4 N1 106.4(11) . .
C5 C4 H4 126.8 . .
N1 C4 H4 126.8 . .

loop_
_geom_bond_atom_site_label_1
_geom_bond_atom_site_label_2
_geom_bond_distance
_geom_bond_site_symmetry_2
Ag1 N4 2.290(9) .
Ag1 N8 2.292(8) .
Ag1 N6 2.324(8) .
Ag1 N2 2.387(8) .
N5 N6 1.352(11) .
N5 C14 1.345(12) .
N5 C17 1.444(11) .
C17 N7 1.433(12) .
C17 C18 1.540(13) .
C17 H17 0.9800 .
N8 C13 1.325(13) .
N8 N7 1.357(11) .
N6 C16 1.327(11) .
N2 C6 1.324(12) .
N2 N1 1.341(11) .
N7 C11 1.366(12) .
C7 N3 1.432(12) .
C7 N1 1.447(11) .
C7 C8 1.503(12) .
C7 H7 0.9800 .
C20 C18 1.370(12) 3_756
C20 C19 1.378(13) .
C20 H20 0.9300 .
N1 C4 1.359(12) .
C9 C8 1.384(12) .
C9 C10 1.391(12) .
C9 H9 0.9300 .
C10 C8 1.382(11) 3_656
C10 H10 0.9300 .
N3 N4 1.362(11) .
N3 C1 1.361(12) .
C18 C19 1.375(13) .
C18 C20 1.370(12) 3_756
N4 C3 1.329(13) .
C8 C10 1.382(11) 3_656
C19 H19 0.9300 .
C6 C5 1.369(16) .
C6 H6 0.9300 .
C16 C15 1.397(14) .
C16 H16 0.9300 .
C2 C1 1.355(15) .
C2 C3 1.369(16) .
C2 H2 0.9300 .
C11 C12 1.357(15) .
C11 H11 0.9300 .
C12 C13 1.368(16) .
C12 H12 0.9300 .
C14 C15 1.357(14) .
C14 H14 0.9300 .
O3 N9 1.238(13) .
N9 O2 1.183(14) .
N9 O1 1.221(13) .
C13 H13 0.9300 .
C1 H1 0.9300 .
C5 C4 1.352(16) .
C5 H5 0.9300 .
C3 H3 0.9300 .
C15 H15 0.9300 .
C4 H4 0.9300 .

loop_
_geom_torsion_atom_site_label_1
_geom_torsion_atom_site_label_2
_geom_torsion_atom_site_label_3
_geom_torsion_atom_site_label_4
_geom_torsion
_geom_torsion_site_symmetry_1
_geom_torsion_site_symmetry_4
N6 N5 C17 N7 68.1(11) . .
C14 N5 C17 N7 -114.2(10) . .
N6 N5 C17 C18 -61.9(11) . .
C14 N5 C17 C18 115.9(10) . .
N4 Ag1 N8 C13 -11.6(12) . .
N6 Ag1 N8 C13 -140.1(9) . .
N2 Ag1 N8 C13 85.0(9) . .
N4 Ag1 N8 N7 155.2(6) . .
N6 Ag1 N8 N7 26.6(6) . .
N2 Ag1 N8 N7 -108.3(7) . .
C14 N5 N6 C16 -0.3(11) . .
C17 N5 N6 C16 177.8(9) . .
C14 N5 N6 Ag1 167.3(7) . .
C17 N5 N6 Ag1 -14.7(11) . .
N4 Ag1 N6 C16 -9.2(10) . .
N8 Ag1 N6 C16 139.2(9) . .
N2 Ag1 N6 C16 -115.8(9) . .
N4 Ag1 N6 N5 -172.6(6) . .
N8 Ag1 N6 N5 -24.3(7) . .
N2 Ag1 N6 N5 80.8(8) . .
N4 Ag1 N2 C6 148.2(12) . .
N8 Ag1 N2 C6 4.7(12) . .
N6 Ag1 N2 C6 -90.6(12) . .
N4 Ag1 N2 N1 -41.6(6) . .
N8 Ag1 N2 N1 174.9(6) . .
N6 Ag1 N2 N1 79.6(7) . .
C13 N8 N7 C11 0.0(10) . .
Ag1 N8 N7 C11 -170.1(6) . .
C13 N8 N7 C17 -179.9(8) . .
Ag1 N8 N7 C17 10.1(10) . .
N5 C17 N7 N8 -65.5(10) . .
C18 C17 N7 N8 62.6(10) . .
N5 C17 N7 C11 114.7(10) . .
C18 C17 N7 C11 -117.2(10) . .
C6 N2 N1 C4 2.0(11) . .
Ag1 N2 N1 C4 -171.4(6) . .
C6 N2 N1 C7 178.1(9) . .
Ag1 N2 N1 C7 4.7(11) . .
N3 C7 N1 N2 60.9(11) . .
C8 C7 N1 N2 -66.9(11) . .
N3 C7 N1 C4 -123.7(10) . .
C8 C7 N1 C4 108.5(10) . .
C8 C9 C10 C8 1.6(16) . 3_656
N1 C7 N3 N4 -72.8(10) . .
C8 C7 N3 N4 55.0(11) . .
N1 C7 N3 C1 111.9(10) . .
C8 C7 N3 C1 -120.4(9) . .
N7 C17 C18 C19 -178.6(8) . .
N5 C17 C18 C19 -49.9(11) . .
N7 C17 C18 C20 8.6(13) . 3_756
N5 C17 C18 C20 137.3(9) . 3_756
C1 N3 N4 C3 -0.3(10) . .
C7 N3 N4 C3 -176.4(8) . .
C1 N3 N4 Ag1 -172.5(6) . .
C7 N3 N4 Ag1 11.4(10) . .
N8 Ag1 N4 C3 -31.1(11) . .
N6 Ag1 N4 C3 87.3(10) . .
N2 Ag1 N4 C3 -135.9(10) . .
N8 Ag1 N4 N3 137.9(6) . .
N6 Ag1 N4 N3 -103.7(6) . .
N2 Ag1 N4 N3 33.2(6) . .
C10 C9 C8 C10 -1.5(15) . 3_656
C10 C9 C8 C7 -174.9(9) . .
N3 C7 C8 C9 -156.5(9) . .
N1 C7 C8 C9 -28.5(12) . .
N3 C7 C8 C10 30.3(12) . 3_656
N1 C7 C8 C10 158.3(8) . 3_656
C20 C18 C19 C20 -2.0(16) 3_756 .
C17 C18 C19 C20 -175.1(8) . .
C18 C20 C19 C18 2.0(16) 3_756 .
N1 N2 C6 C5 -1.4(12) . .
Ag1 N2 C6 C5 169.7(8) . .
N5 N6 C16 C15 -0.2(12) . .
Ag1 N6 C16 C15 -165.5(7) . .
N8 N7 C11 C12 0.1(11) . .
C17 N7 C11 C12 179.9(8) . .
N7 C11 C12 C13 -0.1(11) . .
N6 N5 C14 C15 0.6(12) . .
C17 N5 C14 C15 -177.3(9) . .
N7 N8 C13 C12 0.0(11) . .
Ag1 N8 C13 C12 168.3(7) . .
C11 C12 C13 N8 0.1(13) . .
N4 N3 C1 C2 -0.1(11) . .
C7 N3 C1 C2 175.6(9) . .
C3 C2 C1 N3 0.5(11) . .
N2 C6 C5 C4 0.3(14) . .
N3 N4 C3 C2 0.7(11) . .
Ag1 N4 C3 C2 170.6(7) . .
C1 C2 C3 N4 -0.8(13) . .
N5 C14 C15 C16 -0.7(13) . .
N6 C16 C15 C14 0.6(13) . .
C6 C5 C4 N1 0.9(12) . .
N2 N1 C4 C5 -1.9(11) . .
C7 N1 C4 C5 -177.7(9) . .
